data_4129805
loop_
_publ_author_name
'Yoshida, Suguru'
'Yano, Takahisa'
'Misawa, Yoshihiro'
'Sugimura, Yasuyuki'
'Igawa, Kazunobu'
'Shimizu, Shigeomi'
'Tomooka, Katsuhiko'
'Hosoya, Takamitsu'

_publ_section_title
;
 Direct thioamination of arynes via reaction with sulfilimines and
 migratory N-arylation.
;
_journal_issue 44
_journal_name_full 'Journal of the American Chemical Society'
_journal_page_first 14071
_journal_page_last 14074
_journal_paper_doi 10.1021/jacs.5b10557
_journal_volume 137
_journal_year 2015
_chemical_formula_moiety 'C19 H17 N O S'
_chemical_formula_sum 'C19 H17 N O S'
_chemical_formula_weight 307.41
_space_group_IT_number 14
_space_group_name_Hall '-P 2ybc'
_space_group_name_H-M_alt 'P 1 21/c 1'
_symmetry_cell_setting monoclinic
_symmetry_Int_Tables_number 14
_symmetry_space_group_name_Hall '-P 2ybc'
_symmetry_space_group_name_H-M 'P 1 21/c 1'
_atom_sites_solution_hydrogens geom
_atom_sites_solution_primary direct
_atom_sites_solution_secondary difmap
_cell_angle_alpha 90.0000
_cell_angle_beta 90.087(3)
_cell_angle_gamma 90.0000
_cell_formula_units_Z 4
_cell_length_a 6.0234(8)
_cell_length_b 25.185(4)
_cell_length_c 10.5237(14)
_cell_measurement_reflns_used 5321
_cell_measurement_temperature 143
_cell_measurement_theta_max 27.50
_cell_measurement_theta_min 3.10
_cell_volume 1596.4(4)
_computing_cell_refinement CrystalClear
_computing_data_collection 'CrystalClear (Rigaku Inc., 2008)'
_computing_data_reduction CrystalClear
_computing_molecular_graphics 'CrystalStructure 4.0'
_computing_publication_material 'CrystalStructure 4.0 (Rigaku, 2010)'
_computing_structure_refinement 'SHELXL97 (Sheldrick, 2008)'
_computing_structure_solution 'SIR92 (Altomare, et al., 1994)'
_diffrn_ambient_temperature 143
_diffrn_detector_area_resol_mean 14.222
_diffrn_measured_fraction_theta_full 0.998
_diffrn_measured_fraction_theta_max 0.998
_diffrn_measurement_device_type 'Rigaku Saturn724'
_diffrn_measurement_method \w
_diffrn_radiation_type 'Mo K\a'
_diffrn_radiation_wavelength 0.71075
_diffrn_reflns_av_R_equivalents 0.0598
_diffrn_reflns_limit_h_max 7
_diffrn_reflns_limit_h_min -7
_diffrn_reflns_limit_k_max 30
_diffrn_reflns_limit_k_min -32
_diffrn_reflns_limit_l_max 13
_diffrn_reflns_limit_l_min -13
_diffrn_reflns_number 24530
_diffrn_reflns_theta_full 27.44
_diffrn_reflns_theta_max 27.44
_diffrn_standards_number 0
_exptl_absorpt_coefficient_mu 0.204
_exptl_absorpt_correction_type none
_exptl_crystal_colour colorless
_exptl_crystal_density_diffrn 1.279
_exptl_crystal_density_method 'not measured'
_exptl_crystal_description prism
_exptl_crystal_F_000 648.00
_exptl_crystal_size_max 0.200
_exptl_crystal_size_mid 0.200
_exptl_crystal_size_min 0.020
_refine_diff_density_max 0.420
_refine_diff_density_min -0.460
_refine_ls_extinction_method none
_refine_ls_goodness_of_fit_ref 1.260
_refine_ls_hydrogen_treatment constr
_refine_ls_number_parameters 204
_refine_ls_number_reflns 3653
_refine_ls_number_restraints 0
_refine_ls_R_factor_gt 0.0659
_refine_ls_shift/su_max 0.000
_refine_ls_structure_factor_coef Fsqd
_refine_ls_weighting_details 'w = 1/[\s^2^(Fo^2^)+(0.0750P)^2^+0.6237P] where P=(Fo^2^+2Fc^2^)/3'
_refine_ls_weighting_scheme calc
_refine_ls_wR_factor_ref 0.1624
_reflns_number_gt 3384
_reflns_number_total 3653
_reflns_threshold_expression F^2^>2.0\s(F^2^)
_cod_data_source_file ja5b10557_si_002.cif
_cod_data_source_block TY-3402-1-1
_cod_database_code 4129805

loop_
_symmetry_equiv_pos_site_id
_symmetry_equiv_pos_as_xyz
1 +X,+Y,+Z
2 -X,1/2+Y,1/2-Z
3 -X,-Y,-Z
4 +X,1/2-Y,1/2+Z

loop_
_atom_site_label
_atom_site_type_symbol
_atom_site_fract_x
_atom_site_fract_y
_atom_site_fract_z
_atom_site_U_iso_or_equiv
_atom_site_adp_type
_atom_site_occupancy
_atom_site_symmetry_multiplicity
_atom_site_calc_flag
_atom_site_refinement_flags
S1 S 0.41902(9) 0.10692(2) 0.70785(5) 0.02796(18) Uani 1.0 4 d .
O1 O 0.2682(3) 0.21515(7) 0.69638(16) 0.0392(5) Uani 1.0 4 d .
N1 N 0.7503(4) 0.09088(8) 0.50108(18) 0.0311(5) Uani 1.0 4 d .
C1 C 0.5087(4) 0.15524(8) 0.59768(19) 0.0257(5) Uani 1.0 4 d .
C2 C 0.4136(4) 0.20611(9) 0.5994(2) 0.0301(5) Uani 1.0 4 d .
C3 C 0.4696(5) 0.24327(9) 0.5075(3) 0.0383(6) Uani 1.0 4 d .
C4 C 0.6160(5) 0.22875(9) 0.4124(3) 0.0379(6) Uani 1.0 4 d .
C5 C 0.7112(4) 0.17888(9) 0.4072(2) 0.0316(5) Uani 1.0 4 d .
C6 C 0.6614(4) 0.14147(8) 0.50184(19) 0.0265(5) Uani 1.0 4 d .
C7 C 0.6137(4) 0.11236(8) 0.8347(2) 0.0259(5) Uani 1.0 4 d .
C8 C 0.5595(5) 0.08671(10) 0.9476(3) 0.0387(6) Uani 1.0 4 d .
C9 C 0.7086(5) 0.08735(12) 1.0476(3) 0.0495(7) Uani 1.0 4 d .
C10 C 0.9093(5) 0.11367(12) 1.0375(3) 0.0454(7) Uani 1.0 4 d .
C11 C 0.9627(5) 0.13939(10) 0.9252(3) 0.0364(6) Uani 1.0 4 d .
C12 C 0.8154(4) 0.13867(8) 0.8231(2) 0.0279(5) Uani 1.0 4 d .
C13 C 0.1554(6) 0.26524(12) 0.6980(4) 0.0581(9) Uani 1.0 4 d .
C14 C 0.9118(4) 0.07073(8) 0.41710(19) 0.0264(5) Uani 1.0 4 d .
C15 C 0.8774(4) 0.02120(8) 0.3618(2) 0.0299(5) Uani 1.0 4 d .
C16 C 1.0385(4) -0.00096(9) 0.2843(2) 0.0334(5) Uani 1.0 4 d .
C17 C 1.2341(4) 0.02618(10) 0.2608(3) 0.0357(6) Uani 1.0 4 d .
C18 C 1.2698(4) 0.07546(9) 0.3161(3) 0.0340(5) Uani 1.0 4 d .
C19 C 1.1101(4) 0.09779(9) 0.3945(2) 0.0291(5) Uani 1.0 4 d .
H1 H 0.6832 0.0683 0.5481 0.0321 Uiso 1.0 4 calc R
H3 H 0.4085 0.2780 0.5099 0.0459 Uiso 1.0 4 calc R
H4 H 0.6524 0.2539 0.3485 0.0455 Uiso 1.0 4 calc R
H5 H 0.8096 0.1700 0.3400 0.0380 Uiso 1.0 4 calc R
H8 H 0.4213 0.0689 0.9559 0.0465 Uiso 1.0 4 calc R
H9 H 0.6727 0.0695 1.1244 0.0594 Uiso 1.0 4 calc R
H10 H 1.0100 0.1141 1.1071 0.0545 Uiso 1.0 4 calc R
H11 H 1.1002 0.1576 0.9179 0.0437 Uiso 1.0 4 calc R
H12 H 0.8527 0.1561 0.7460 0.0335 Uiso 1.0 4 calc R
H13A H 0.0678 0.2692 0.6200 0.0697 Uiso 1.0 4 calc R
H13B H 0.2646 0.2940 0.7032 0.0697 Uiso 1.0 4 calc R
H13C H 0.0567 0.2668 0.7719 0.0697 Uiso 1.0 4 calc R
H15 H 0.7431 0.0025 0.3773 0.0359 Uiso 1.0 4 calc R
H16 H 1.0147 -0.0349 0.2471 0.0400 Uiso 1.0 4 calc R
H17 H 1.3436 0.0111 0.2069 0.0429 Uiso 1.0 4 calc R
H18 H 1.4043 0.0940 0.3003 0.0408 Uiso 1.0 4 calc R
H19 H 1.1356 0.1314 0.4326 0.0349 Uiso 1.0 4 calc R

loop_
_atom_site_aniso_label
_atom_site_aniso_U_11
_atom_site_aniso_U_22
_atom_site_aniso_U_33
_atom_site_aniso_U_12
_atom_site_aniso_U_13
_atom_site_aniso_U_23
S1 0.0278(3) 0.0276(3) 0.0285(3) -0.0041(2) 0.0016(2) 0.00256(19)
O1 0.0417(10) 0.0328(9) 0.0433(10) 0.0097(8) 0.0107(8) -0.0013(7)
N1 0.0370(11) 0.0243(10) 0.0320(10) 0.0025(8) 0.0093(8) 0.0056(8)
C1 0.0264(10) 0.0248(11) 0.0260(10) -0.0019(8) -0.0044(8) 0.0015(8)
C2 0.0298(11) 0.0273(11) 0.0333(11) 0.0023(9) -0.0011(9) -0.0020(9)
C3 0.0426(14) 0.0247(12) 0.0475(14) 0.0069(10) 0.0011(11) 0.0059(10)
C4 0.0416(13) 0.0301(12) 0.0422(13) 0.0011(10) 0.0025(11) 0.0138(10)
C5 0.0344(12) 0.0296(12) 0.0309(11) 0.0016(10) 0.0048(9) 0.0059(9)
C6 0.0296(11) 0.0231(10) 0.0267(10) -0.0006(9) -0.0025(8) 0.0017(8)
C7 0.0288(11) 0.0247(11) 0.0243(10) 0.0052(9) 0.0025(8) -0.0008(8)
C8 0.0386(13) 0.0440(14) 0.0336(12) 0.0049(11) 0.0083(10) 0.0086(10)
C9 0.0569(17) 0.0625(18) 0.0291(12) 0.0119(15) 0.0026(12) 0.0139(12)
C10 0.0497(16) 0.0576(17) 0.0289(12) 0.0135(13) -0.0086(11) -0.0020(11)
C11 0.0359(13) 0.0384(13) 0.0350(12) 0.0034(11) -0.0040(10) -0.0077(10)
C12 0.0330(11) 0.0260(11) 0.0246(10) 0.0028(9) 0.0019(9) -0.0029(8)
C13 0.0608(19) 0.0451(17) 0.068(2) 0.0271(15) 0.0193(16) 0.0019(14)
C14 0.0313(11) 0.0249(11) 0.0229(10) 0.0036(9) -0.0016(8) 0.0022(8)
C15 0.0323(11) 0.0237(11) 0.0337(11) -0.0004(9) -0.0033(9) 0.0020(9)
C16 0.0431(13) 0.0232(11) 0.0338(12) 0.0039(10) -0.0026(10) -0.0029(9)
C17 0.0372(13) 0.0357(13) 0.0344(12) 0.0104(10) 0.0028(10) -0.0010(10)
C18 0.0286(11) 0.0353(13) 0.0381(12) 0.0002(10) -0.0009(10) 0.0010(10)
C19 0.0320(11) 0.0266(11) 0.0287(11) -0.0003(9) -0.0046(9) -0.0015(9)

loop_
_atom_type_symbol
_atom_type_description
_atom_type_scat_dispersion_real
_atom_type_scat_dispersion_imag
_atom_type_scat_source
C C 0.003 0.002
;
International Tables for Crystallography
(1992, Vol. C, Tables 4.2.6.8 and 6.1.1.4)
;
H H 0.000 0.000
;
International Tables for Crystallography
(1992, Vol. C, Table 6.1.1.4)
;
N N 0.006 0.003
;
International Tables for Crystallography
(1992, Vol. C, Tables 4.2.6.8 and 6.1.1.4)
;
O O 0.011 0.006
;
International Tables for Crystallography
(1992, Vol. C, Tables 4.2.6.8 and 6.1.1.4)
;
S S 0.125 0.123
;
International Tables for Crystallography
(1992, Vol. C, Tables 4.2.6.8 and 6.1.1.4)
;

loop_
_geom_angle_atom_site_label_1
_geom_angle_atom_site_label_2
_geom_angle_atom_site_label_3
_geom_angle
_geom_angle_publ_flag
C1 S1 C7 103.73(10) yes
C2 O1 C13 117.4(2) yes
C6 N1 C14 127.09(19) yes
S1 C1 C2 119.71(16) yes
S1 C1 C6 120.06(16) yes
C2 C1 C6 120.03(19) yes
O1 C2 C1 115.1(2) yes
O1 C2 C3 124.4(2) yes
C1 C2 C3 120.5(2) yes
C2 C3 C4 118.8(3) yes
C3 C4 C5 122.2(3) yes
C4 C5 C6 119.5(2) yes
N1 C6 C1 118.96(19) yes
N1 C6 C5 122.1(2) yes
C1 C6 C5 118.87(19) yes
S1 C7 C8 116.69(17) yes
S1 C7 C12 123.11(17) yes
C8 C7 C12 120.1(2) yes
C7 C8 C9 119.5(3) yes
C8 C9 C10 120.9(3) yes
C9 C10 C11 119.6(3) yes
C10 C11 C12 120.3(3) yes
C7 C12 C11 119.7(2) yes
N1 C14 C15 118.8(2) yes
N1 C14 C19 121.51(19) yes
C15 C14 C19 119.5(2) yes
C14 C15 C16 120.2(2) yes
C15 C16 C17 120.2(2) yes
C16 C17 C18 119.9(3) yes
C17 C18 C19 120.3(3) yes
C14 C19 C18 119.9(2) yes
C6 N1 H1 115.247 no
C14 N1 H1 116.737 no
C2 C3 H3 120.614 no
C4 C3 H3 120.618 no
C3 C4 H4 118.876 no
C5 C4 H4 118.886 no
C4 C5 H5 120.227 no
C6 C5 H5 120.227 no
C7 C8 H8 120.274 no
C9 C8 H8 120.268 no
C8 C9 H9 119.547 no
C10 C9 H9 119.549 no
C9 C10 H10 120.217 no
C11 C10 H10 120.203 no
C10 C11 H11 119.874 no
C12 C11 H11 119.874 no
C7 C12 H12 120.169 no
C11 C12 H12 120.170 no
O1 C13 H13A 109.475 no
O1 C13 H13B 109.473 no
O1 C13 H13C 109.466 no
H13A C13 H13B 109.474 no
H13A C13 H13C 109.469 no
H13B C13 H13C 109.471 no
C14 C15 H15 119.894 no
C16 C15 H15 119.902 no
C15 C16 H16 119.903 no
C17 C16 H16 119.907 no
C16 C17 H17 120.069 no
C18 C17 H17 120.064 no
C17 C18 H18 119.824 no
C19 C18 H18 119.845 no
C14 C19 H19 120.075 no
C18 C19 H19 120.071 no

loop_
_geom_bond_atom_site_label_1
_geom_bond_atom_site_label_2
_geom_bond_distance
_geom_bond_publ_flag
S1 C1 1.766(2) yes
S1 C7 1.781(3) yes
O1 C2 1.365(3) yes
O1 C13 1.433(4) yes
N1 C6 1.382(3) yes
N1 C14 1.410(3) yes
C1 C2 1.404(3) yes
C1 C6 1.410(3) yes
C2 C3 1.387(4) yes
C3 C4 1.385(4) yes
C4 C5 1.382(4) yes
C5 C6 1.404(3) yes
C7 C8 1.392(4) yes
C7 C12 1.389(3) yes
C8 C9 1.383(4) yes
C9 C10 1.383(5) yes
C10 C11 1.385(4) yes
C11 C12 1.392(4) yes
C14 C15 1.392(3) yes
C14 C19 1.396(3) yes
C15 C16 1.386(4) yes
C16 C17 1.384(4) yes
C17 C18 1.388(4) yes
C18 C19 1.387(4) yes
N1 H1 0.856 no
C3 H3 0.950 no
C4 H4 0.950 no
C5 H5 0.950 no
C8 H8 0.950 no
C9 H9 0.950 no
C10 H10 0.950 no
C11 H11 0.950 no
C12 H12 0.950 no
C13 H13A 0.980 no
C13 H13B 0.980 no
C13 H13C 0.980 no
C15 H15 0.950 no
C16 H16 0.950 no
C17 H17 0.950 no
C18 H18 0.950 no
C19 H19 0.950 no

loop_
_geom_contact_atom_site_label_1
_geom_contact_atom_site_label_2
_geom_contact_distance
_geom_contact_publ_flag
_geom_contact_site_symmetry_2
S1 O1 2.8756(19) no .
S1 N1 2.982(2) no .
C1 C4 2.766(4) no .
C1 C12 3.034(3) no .
C2 C5 2.790(4) no .
C3 C6 2.813(3) no .
C3 C13 2.814(5) no .
C5 C14 2.982(3) no .
C5 C19 3.156(4) no .
C6 C7 3.590(3) no .
C6 C12 3.506(3) no .
C6 C19 3.130(3) no .
C7 C10 2.778(4) no .
C8 C11 2.777(4) no .
C9 C12 2.770(4) no .
C14 C17 2.783(4) no .
C15 C18 2.773(4) no .
C16 C19 2.778(4) no .
O1 C4 3.397(3) no 4_555
O1 C11 3.584(3) no 1_455
O1 C12 3.597(3) no 1_455
N1 C16 3.441(3) no 3_756
N1 C18 3.507(3) no 1_455
C1 C19 3.524(3) no 1_455
C4 O1 3.397(3) no 4_554
C4 C13 3.577(5) no 4_554
C6 C18 3.484(3) no 1_455
C11 O1 3.584(3) no 1_655
C12 O1 3.597(3) no 1_655
C13 C4 3.577(5) no 4_555
C14 C15 3.518(3) no 3_756
C15 C14 3.518(3) no 3_756
C15 C15 3.430(4) no 3_756
C16 N1 3.441(3) no 3_756
C18 N1 3.507(3) no 1_655
C18 C6 3.484(3) no 1_655
C19 C1 3.524(3) no 1_655
S1 H1 2.5127 no .
S1 H8 2.7802 no .
S1 H12 2.9180 no .
O1 H3 2.6606 no .
N1 H5 2.6399 no .
N1 H12 3.1168 no .
N1 H15 2.5789 no .
N1 H19 2.6369 no .
C1 H1 2.4848 no .
C1 H3 3.2833 no .
C1 H5 3.2845 no .
C1 H12 2.5923 no .
C2 H4 3.2402 no .
C2 H12 3.3094 no .
C2 H13A 2.6285 no .
C2 H13B 2.6277 no .
C2 H13C 3.2040 no .
C3 H5 3.2742 no .
C3 H13A 2.7735 no .
C3 H13B 2.7216 no .
C5 H1 3.1598 no .
C5 H3 3.2761 no .
C5 H19 2.8342 no .
C6 H4 3.2603 no .
C6 H12 2.8381 no .
C6 H19 2.9592 no .
C7 H1 3.2415 no .
C7 H9 3.2535 no .
C7 H11 3.2624 no .
C8 H10 3.2621 no .
C8 H12 3.2685 no .
C9 H11 3.2504 no .
C10 H8 3.2625 no .
C10 H12 3.2658 no .
C11 H9 3.2488 no .
C12 H1 3.4855 no .
C12 H8 3.2689 no .
C12 H10 3.2669 no .
C13 H3 2.5212 no .
C14 H5 2.6985 no .
C14 H16 3.2650 no .
C14 H18 3.2657 no .
C15 H1 2.5737 no .
C15 H17 3.2592 no .
C15 H19 3.2675 no .
C16 H18 3.2557 no .
C17 H15 3.2579 no .
C17 H19 3.2639 no .
C18 H16 3.2567 no .
C19 H1 3.1287 no .
C19 H5 2.6278 no .
C19 H15 3.2670 no .
C19 H17 3.2637 no .
H1 H5 3.4547 no .
H1 H12 3.2035 no .
H1 H15 2.4710 no .
H1 H19 3.3822 no .
H3 H4 2.3274 no .
H3 H13A 2.3692 no .
H3 H13B 2.2494 no .
H3 H13C 3.4912 no .
H4 H5 2.3189 no .
H5 H19 2.3963 no .
H8 H9 2.3303 no .
H9 H10 2.3297 no .
H10 H11 2.3365 no .
H11 H12 2.3429 no .
H15 H16 2.3335 no .
H16 H17 2.3341 no .
H17 H18 2.3360 no .
H18 H19 2.3359 no .
S1 H11 3.1963 no 1_455
S1 H15 3.0580 no 3_656
S1 H16 3.2163 no 3_656
S1 H17 3.4177 no 3_756
S1 H19 3.4159 no 1_455
O1 H3 3.4086 no 4_555
O1 H4 2.9175 no 4_555
O1 H11 2.9272 no 1_455
O1 H12 2.9587 no 1_455
O1 H19 3.5750 no 1_455
N1 H16 3.3175 no 3_756
N1 H18 2.9668 no 1_455
C1 H4 3.5975 no 4_555
C1 H18 3.5447 no 1_455
C1 H19 2.9009 no 1_455
C2 H4 3.1536 no 4_555
C2 H19 3.0677 no 1_455
C3 H11 3.4738 no 4_454
C3 H13B 3.5565 no 4_554
C3 H13C 3.5187 no 4_554
C3 H19 3.5492 no 1_455
C4 H13B 3.1050 no 4_554
C4 H13C 3.0425 no 4_654
C5 H13B 3.5061 no 4_554
C5 H13C 2.8706 no 4_654
C5 H18 3.0410 no 1_455
C6 H18 2.8842 no 1_455
C6 H19 3.2588 no 1_455
C7 H3 3.5433 no 4_555
C7 H4 3.3784 no 4_555
C7 H11 3.4119 no 1_455
C7 H16 3.0928 no 3_756
C7 H17 3.1504 no 3_756
C8 H3 3.5866 no 4_555
C8 H11 3.3072 no 1_455
C8 H16 3.5350 no 3_756
C8 H17 3.5740 no 1_456
C8 H17 3.0088 no 3_756
C9 H17 3.3677 no 1_456
C9 H18 3.2361 no 1_456
C10 H5 3.5376 no 1_556
C10 H8 3.3949 no 1_655
C10 H13A 3.2205 no 4_655
C11 H3 3.5104 no 4_655
C11 H4 3.3701 no 4_555
C11 H8 3.2991 no 1_655
C11 H13A 3.1472 no 4_655
C11 H16 3.1997 no 3_756
C12 H4 2.8899 no 4_555
C12 H13C 3.5805 no 1_655
C12 H16 2.9035 no 3_756
C13 H4 3.4551 no 4_455
C13 H4 3.4189 no 4_555
C13 H5 3.0406 no 4_455
C13 H10 3.3033 no 4_454
C13 H11 3.5804 no 1_455
C13 H11 3.5459 no 4_454
C13 H12 3.3376 no 1_455
C13 H19 3.5896 no 4_455
C14 H9 3.3988 no 1_554
C14 H10 3.4922 no 1_554
C14 H15 3.5200 no 3_756
C14 H18 3.3450 no 1_455
C15 H9 3.0385 no 1_554
C15 H18 3.4491 no 1_455
C16 H1 2.9647 no 3_756
C16 H9 3.2895 no 1_554
C16 H10 3.4505 no 1_554
C17 H1 3.1548 no 3_756
C17 H8 3.5687 no 1_654
C17 H9 3.2001 no 1_654
C17 H10 3.0556 no 1_554
C17 H15 3.3541 no 1_655
C18 H1 3.4890 no 1_655
C18 H9 3.1623 no 1_654
C18 H10 2.8681 no 1_554
C18 H13B 3.4956 no 4_654
C18 H15 3.4516 no 1_655
C19 H10 3.1105 no 1_554
C19 H13B 3.5139 no 4_654
C19 H15 3.5953 no 3_756
H1 C16 2.9647 no 3_756
H1 C17 3.1548 no 3_756
H1 C18 3.4890 no 1_455
H1 H15 3.2246 no 3_656
H1 H16 2.9419 no 3_756
H1 H17 3.2675 no 3_756
H1 H18 3.1668 no 1_455
H3 O1 3.4086 no 4_554
H3 C7 3.5433 no 4_554
H3 C8 3.5866 no 4_554
H3 C11 3.5104 no 4_454
H3 H11 2.6474 no 4_454
H3 H13C 3.4675 no 4_554
H4 O1 2.9175 no 4_554
H4 C1 3.5975 no 4_554
H4 C2 3.1536 no 4_554
H4 C7 3.3784 no 4_554
H4 C11 3.3701 no 4_554
H4 C12 2.8899 no 4_554
H4 C13 3.4189 no 4_554
H4 C13 3.4551 no 4_654
H4 H11 3.5732 no 4_554
H4 H12 2.7857 no 4_554
H4 H13A 3.5212 no 4_654
H4 H13B 3.0400 no 4_554
H4 H13C 2.6194 no 4_654
H5 C10 3.5376 no 1_554
H5 C13 3.0406 no 4_654
H5 H9 3.4976 no 1_554
H5 H10 3.0751 no 1_554
H5 H13A 3.1845 no 4_654
H5 H13B 3.2277 no 4_654
H5 H13C 2.2954 no 4_654
H5 H18 3.1294 no 1_455
H8 C10 3.3949 no 1_455
H8 C11 3.2991 no 1_455
H8 C17 3.5687 no 1_456
H8 H10 3.1586 no 1_455
H8 H11 2.9811 no 1_455
H8 H16 3.4893 no 3_656
H8 H17 3.0526 no 1_456
H8 H17 3.0009 no 3_756
H9 C14 3.3988 no 1_556
H9 C15 3.0385 no 1_556
H9 C16 3.2895 no 1_556
H9 C17 3.2001 no 1_456
H9 C18 3.1623 no 1_456
H9 H5 3.4976 no 1_556
H9 H15 3.1786 no 1_556
H9 H16 3.5787 no 1_556
H9 H17 2.6170 no 1_456
H9 H18 2.5360 no 1_456
H10 C13 3.3033 no 4_655
H10 C14 3.4922 no 1_556
H10 C16 3.4505 no 1_556
H10 C17 3.0556 no 1_556
H10 C18 2.8681 no 1_556
H10 C19 3.1105 no 1_556
H10 H5 3.0751 no 1_556
H10 H8 3.1586 no 1_655
H10 H13A 2.9635 no 4_655
H10 H13B 2.9536 no 4_655
H10 H13C 3.4753 no 4_655
H10 H17 3.4446 no 1_556
H10 H18 3.1649 no 1_556
H10 H19 3.5348 no 1_556
H11 S1 3.1963 no 1_655
H11 O1 2.9272 no 1_655
H11 C3 3.4738 no 4_655
H11 C7 3.4119 no 1_655
H11 C8 3.3072 no 1_655
H11 C13 3.5804 no 1_655
H11 C13 3.5459 no 4_655
H11 H3 2.6474 no 4_655
H11 H4 3.5732 no 4_555
H11 H8 2.9811 no 1_655
H11 H13A 2.8228 no 4_655
H11 H13B 3.3872 no 4_655
H11 H13C 3.1617 no 1_655
H12 O1 2.9587 no 1_655
H12 C13 3.3376 no 1_655
H12 H4 2.7857 no 4_555
H12 H13A 3.3984 no 1_655
H12 H13C 3.0594 no 1_655
H12 H16 3.1563 no 3_756
H13A C10 3.2205 no 4_454
H13A C11 3.1472 no 4_454
H13A H4 3.5212 no 4_455
H13A H5 3.1845 no 4_455
H13A H10 2.9635 no 4_454
H13A H11 2.8228 no 4_454
H13A H12 3.3984 no 1_455
H13B C3 3.5565 no 4_555
H13B C4 3.1050 no 4_555
H13B C5 3.5061 no 4_555
H13B C18 3.4956 no 4_455
H13B C19 3.5139 no 4_455
H13B H4 3.0400 no 4_555
H13B H5 3.2277 no 4_455
H13B H10 2.9536 no 4_454
H13B H11 3.3872 no 4_454
H13B H18 3.1153 no 4_455
H13B H19 3.1566 no 4_455
H13C C3 3.5187 no 4_555
H13C C4 3.0425 no 4_455
H13C C5 2.8706 no 4_455
H13C C12 3.5805 no 1_455
H13C H3 3.4675 no 4_555
H13C H4 2.6194 no 4_455
H13C H5 2.2954 no 4_455
H13C H10 3.4753 no 4_454
H13C H11 3.1617 no 1_455
H13C H12 3.0594 no 1_455
H13C H19 3.1072 no 4_455
H15 S1 3.0580 no 3_656
H15 C14 3.5200 no 3_756
H15 C17 3.3541 no 1_455
H15 C18 3.4516 no 1_455
H15 C19 3.5953 no 3_756
H15 H1 3.2246 no 3_656
H15 H9 3.1786 no 1_554
H15 H17 3.0071 no 1_455
H15 H18 3.1820 no 1_455
H16 S1 3.2163 no 3_656
H16 N1 3.3175 no 3_756
H16 C7 3.0928 no 3_756
H16 C8 3.5350 no 3_756
H16 C11 3.1997 no 3_756
H16 C12 2.9035 no 3_756
H16 H1 2.9419 no 3_756
H16 H8 3.4893 no 3_656
H16 H9 3.5787 no 1_554
H16 H12 3.1563 no 3_756
H17 S1 3.4177 no 3_756
H17 C7 3.1504 no 3_756
H17 C8 3.5740 no 1_654
H17 C8 3.0088 no 3_756
H17 C9 3.3677 no 1_654
H17 H1 3.2675 no 3_756
H17 H8 3.0526 no 1_654
H17 H8 3.0009 no 3_756
H17 H9 2.6170 no 1_654
H17 H10 3.4446 no 1_554
H17 H15 3.0071 no 1_655
H18 N1 2.9668 no 1_655
H18 C1 3.5447 no 1_655
H18 C5 3.0410 no 1_655
H18 C6 2.8842 no 1_655
H18 C9 3.2361 no 1_654
H18 C14 3.3450 no 1_655
H18 C15 3.4491 no 1_655
H18 H1 3.1668 no 1_655
H18 H5 3.1294 no 1_655
H18 H9 2.5360 no 1_654
H18 H10 3.1649 no 1_554
H18 H13B 3.1153 no 4_654
H18 H15 3.1820 no 1_655
H19 S1 3.4159 no 1_655
H19 O1 3.5750 no 1_655
H19 C1 2.9009 no 1_655
H19 C2 3.0677 no 1_655
H19 C3 3.5492 no 1_655
H19 C6 3.2588 no 1_655
H19 C13 3.5896 no 4_654
H19 H10 3.5348 no 1_554
H19 H13B 3.1566 no 4_654
H19 H13C 3.1072 no 4_654

loop_
_geom_hbond_atom_site_label_D
_geom_hbond_atom_site_label_H
_geom_hbond_atom_site_label_A
_geom_hbond_distance_DA
_geom_hbond_distance_DH
_geom_hbond_distance_HA
_geom_hbond_angle_DHA
_geom_hbond_publ_flag
N1 H1 S1 2.982(2) 0.856 2.513 115.4 no

loop_
_geom_torsion_atom_site_label_1
_geom_torsion_atom_site_label_2
_geom_torsion_atom_site_label_3
_geom_torsion_atom_site_label_4
_geom_torsion
_geom_torsion_publ_flag
C1 S1 C7 C8 167.13(14) no
C1 S1 C7 C12 -15.53(18) no
C7 S1 C1 C2 -94.84(16) no
C7 S1 C1 C6 90.45(16) no
C13 O1 C2 C1 -176.1(2) no
C13 O1 C2 C3 4.3(4) no
C6 N1 C14 C15 -133.5(2) no
C6 N1 C14 C19 50.5(3) no
C14 N1 C6 C1 -176.84(18) no
C14 N1 C6 C5 5.9(4) no
S1 C1 C2 O1 5.4(3) no
S1 C1 C2 C3 -175.05(14) no
S1 C1 C6 N1 -4.3(3) no
S1 C1 C6 C5 173.02(13) no
C2 C1 C6 N1 -179.03(18) no
C2 C1 C6 C5 -1.7(3) no
C6 C1 C2 O1 -179.93(17) no
C6 C1 C2 C3 -0.3(3) no
O1 C2 C3 C4 -178.69(19) no
C1 C2 C3 C4 1.8(4) no
C2 C3 C4 C5 -1.2(4) no
C3 C4 C5 C6 -0.8(4) no
C4 C5 C6 N1 179.5(2) no
C4 C5 C6 C1 2.3(3) no
S1 C7 C8 C9 176.98(15) no
S1 C7 C12 C11 -177.47(13) no
C8 C7 C12 C11 -0.2(3) no
C12 C7 C8 C9 -0.4(4) no
C7 C8 C9 C10 0.8(4) no
C8 C9 C10 C11 -0.5(5) no
C9 C10 C11 C12 -0.1(4) no
C10 C11 C12 C7 0.5(4) no
N1 C14 C15 C16 -176.52(17) no
N1 C14 C19 C18 176.81(17) no
C15 C14 C19 C18 0.7(3) no
C19 C14 C15 C16 -0.4(3) no
C14 C15 C16 C17 -0.4(4) no
C15 C16 C17 C18 0.7(4) no
C16 C17 C18 C19 -0.3(4) no
C17 C18 C19 C14 -0.4(4) no
